data_7229107
loop_
_publ_author_name
'Smets, M. M. H.'
'Kalkman, E.'
'Tinnemans, P.'
'Krieger, A. M.'
'Meekes, H.'
'Cuppen, H. M.'

_publ_section_title
;
 Polymorphism of the quasiracemate d-2-aminobutyric acid:l-norvaline
;
_journal_name_full CrystEngComm
_journal_paper_doi 10.1039/C7CE01270E
_journal_year 2017
_chemical_absolute_configuration ad
_chemical_formula_moiety 'C5 H11 N O2, C4 H9 N O2'
_chemical_formula_sum 'C9 H20 N2 O4'
_chemical_formula_weight 220.27
_space_group_crystal_system monoclinic
_space_group_IT_number 5
_space_group_name_Hall 'C 2y'
_space_group_name_H-M_alt 'C 1 2 1'
_symmetry_space_group_name_Hall 'C 2y'
_symmetry_space_group_name_H-M 'C 1 2 1'
_atom_sites_solution_hydrogens mixed
_atom_sites_solution_primary direct
_atom_sites_solution_secondary difmap
_audit_creation_method SHELXL-2016/6
_audit_update_record
;
2017-05-15 deposited with the CCDC.
2017-09-05 downloaded from the CCDC.
;
_cell_angle_alpha 90
_cell_angle_beta 102.406(5)
_cell_angle_gamma 90
_cell_formula_units_Z 4
_cell_length_a 26.390(4)
_cell_length_b 4.7685(7)
_cell_length_c 9.8738(14)
_cell_measurement_reflns_used 7879
_cell_measurement_temperature 150(2)
_cell_measurement_theta_max 28.3
_cell_measurement_theta_min 2.9
_cell_volume 1213.5(3)
_computing_cell_refinement Peakref
_computing_data_collection Apex3
_computing_data_reduction SAINT,SADABS-2014/5
_computing_molecular_graphics 'PLATON, Shelxle'
_computing_structure_refinement 'SHELXL-2016/6 (Sheldrick, 2016)'
_computing_structure_solution 'SHELXT 2014/5 (Sheldrick, 2014)'
_diffrn_ambient_temperature 150(2)
_diffrn_detector_area_resol_mean 10.4
_diffrn_measured_fraction_theta_full 0.958
_diffrn_measured_fraction_theta_max 0.949
_diffrn_measurement_device 'Bruker D8 Quest Apex3'
_diffrn_measurement_method '\f and \w scans'
_diffrn_radiation_detector Photon100
_diffrn_radiation_monochromator graphite
_diffrn_radiation_type MoK\a
_diffrn_radiation_wavelength 0.71073
_diffrn_reflns_av_R_equivalents 0.0301
_diffrn_reflns_av_unetI/netI 0.0183
_diffrn_reflns_Laue_measured_fraction_full 0.958
_diffrn_reflns_Laue_measured_fraction_max 0.949
_diffrn_reflns_limit_h_max 34
_diffrn_reflns_limit_h_min -34
_diffrn_reflns_limit_k_max 6
_diffrn_reflns_limit_k_min -6
_diffrn_reflns_limit_l_max 12
_diffrn_reflns_limit_l_min -12
_diffrn_reflns_number 20139
_diffrn_reflns_point_group_measured_fraction_full 0.975
_diffrn_reflns_point_group_measured_fraction_max 0.965
_diffrn_reflns_theta_full 25.242
_diffrn_reflns_theta_max 28.288
_diffrn_reflns_theta_min 2.350
_diffrn_source 'sealed tube'
_exptl_absorpt_coefficient_mu 0.094
_exptl_absorpt_correction_T_max 0.7457
_exptl_absorpt_correction_T_min 0.6589
_exptl_absorpt_correction_type multi-scan
_exptl_absorpt_process_details 'SADABS 2014/5'
_exptl_crystal_colour colourless
_exptl_crystal_density_diffrn 1.206
_exptl_crystal_description plate
_exptl_crystal_F_000 480
_exptl_crystal_size_max 0.347
_exptl_crystal_size_mid 0.229
_exptl_crystal_size_min 0.020
_refine_diff_density_max 0.241
_refine_diff_density_min -0.220
_refine_diff_density_rms 0.044
_refine_ls_abs_structure_details
;
 Flack x determined using 1110 quotients [(I+)-(I-)]/[(I+)+(I-)]
 (Parsons, Flack and Wagner, Acta Cryst. B69 (2013) 249-259).
;
_refine_ls_abs_structure_Flack -0.3(4)
_refine_ls_extinction_method none
_refine_ls_goodness_of_fit_ref 1.039
_refine_ls_hydrogen_treatment mixed
_refine_ls_matrix_type full
_refine_ls_number_parameters 185
_refine_ls_number_reflns 2917
_refine_ls_number_restraints 1
_refine_ls_restrained_S_all 1.039
_refine_ls_R_factor_all 0.0383
_refine_ls_R_factor_gt 0.0321
_refine_ls_shift/su_max 0.001
_refine_ls_shift/su_mean 0.000
_refine_ls_structure_factor_coef Fsqd
_refine_ls_weighting_details 'w=1/[\s^2^(Fo^2^)+(0.0577P)^2^+0.1912P] where P=(Fo^2^+2Fc^2^)/3'
_refine_ls_weighting_scheme calc
_refine_ls_wR_factor_gt 0.0840
_refine_ls_wR_factor_ref 0.0882
_reflns_Friedel_coverage 0.820
_reflns_Friedel_fraction_full 0.996
_reflns_Friedel_fraction_max 0.986
_reflns_number_gt 2618
_reflns_number_total 2917
_reflns_threshold_expression 'I > 2\s(I)'
_cod_data_source_file c7ce01270e2.cif
_cod_data_source_block p1736b
_cod_database_code 7229107
_shelx_shelxl_version_number 2016/6
_shelx_space_group_comment
;
The symmetry employed for this shelxl refinement is uniquely defined
by the following loop, which should always be used as a source of
symmetry information in preference to the above space-group names.
They are only intended as comments.
;
_shelx_estimated_absorpt_t_min 0.968
_shelx_estimated_absorpt_t_max 0.998

loop_
_space_group_symop_operation_xyz
'x, y, z'
'-x, y, -z'
'x+1/2, y+1/2, z'
'-x+1/2, y+1/2, -z'

loop_
_atom_site_label
_atom_site_type_symbol
_atom_site_fract_x
_atom_site_fract_y
_atom_site_fract_z
_atom_site_U_iso_or_equiv
_atom_site_adp_type
_atom_site_occupancy
_atom_site_site_symmetry_order
_atom_site_calc_flag
_atom_site_refinement_flags_posn
_atom_site_refinement_flags_adp
_atom_site_refinement_flags_occupancy
_atom_site_disorder_assembly
_atom_site_disorder_group
O01 O 0.66790(5) 0.2047(3) 1.16965(13) 0.0238(3) Uani 1 1 d . . . . .
O02 O 0.70784(4) -0.0581(3) 1.03702(13) 0.0219(3) Uani 1 1 d . . . . .
C03 C 0.68102(6) 0.1465(4) 1.05779(17) 0.0159(4) Uani 1 1 d . . . . .
C04 C 0.66044(7) 0.3428(4) 0.93504(18) 0.0226(4) Uani 1 1 d . . . . .
H04 H 0.670002 0.534502 0.973094 0.027 Uiso 1 1 calc R U . A 1
N05 N 0.69162(6) 0.3059(4) 0.82755(16) 0.0179(3) Uani 1 1 d . . . . .
H05A H 0.7245(9) 0.348(6) 0.865(2) 0.027 Uiso 1 1 d . U . . .
H05B H 0.6825(9) 0.443(6) 0.759(3) 0.027 Uiso 1 1 d . U . . .
H05C H 0.6869(9) 0.141(7) 0.792(2) 0.027 Uiso 1 1 d . U . . .
C6A C 0.60588(19) 0.3550(12) 0.8878(5) 0.0277(10) Uani 0.508(5) 1 d . . P B 1
H6A1 H 0.597604 0.471151 0.802741 0.033 Uiso 0.508(5) 1 calc R U P B 1
H6A2 H 0.590530 0.447607 0.959247 0.033 Uiso 0.508(5) 1 calc R U P B 1
C7A C 0.58144(13) 0.0681(11) 0.8566(4) 0.0357(10) Uani 0.508(5) 1 d . . P B 1
H7A1 H 0.585546 -0.038555 0.944270 0.043 Uiso 0.508(5) 1 calc R U P B 1
H7A2 H 0.600195 -0.034677 0.795299 0.043 Uiso 0.508(5) 1 calc R U P B 1
C8A C 0.52371(18) 0.0807(17) 0.7869(7) 0.0632(17) Uani 0.508(5) 1 d . . P B 1
H8A1 H 0.505357 0.196874 0.842756 0.095 Uiso 0.508(5) 1 calc R U P B 1
H8A2 H 0.509180 -0.109167 0.779188 0.095 Uiso 0.508(5) 1 calc R U P B 1
H8A3 H 0.519671 0.162586 0.694133 0.095 Uiso 0.508(5) 1 calc R U P B 1
C6B C 0.60231(16) 0.2275(14) 0.8571(5) 0.0226(9) Uani 0.492(5) 1 d . . P B 2
H6B1 H 0.590819 0.333925 0.769793 0.027 Uiso 0.492(5) 1 calc R U P B 2
H6B2 H 0.605514 0.028373 0.831890 0.027 Uiso 0.492(5) 1 calc R U P B 2
C7B C 0.56114(14) 0.2492(13) 0.9391(5) 0.0423(14) Uani 0.492(5) 1 d . . P B 2
H7B1 H 0.558416 0.446372 0.968101 0.051 Uiso 0.492(5) 1 calc R U P B 2
H7B2 H 0.571025 0.133286 1.023820 0.051 Uiso 0.492(5) 1 calc R U P B 2
C8B C 0.50817(17) 0.1515(19) 0.8553(6) 0.069(2) Uani 0.492(5) 1 d . . P B 2
H8B1 H 0.500855 0.244090 0.764580 0.103 Uiso 0.492(5) 1 calc R U P B 2
H8B2 H 0.481132 0.200138 0.905465 0.103 Uiso 0.492(5) 1 calc R U P B 2
H8B3 H 0.508734 -0.052192 0.842400 0.103 Uiso 0.492(5) 1 calc R U P B 2
O09 O 0.70814(4) 1.0695(3) 0.53282(13) 0.0203(3) Uani 1 1 d . . . . .
O10 O 0.67239(5) 0.7975(3) 0.67162(13) 0.0259(3) Uani 1 1 d . . . . .
C11 C 0.68283(6) 0.8606(4) 0.55651(17) 0.0158(4) Uani 1 1 d . . . . .
C12 C 0.66094(6) 0.6661(4) 0.43464(16) 0.0166(4) Uani 1 1 d . . . . .
H12 H 0.664275 0.467912 0.468433 0.020 Uiso 1 1 calc R U . . .
N13 N 0.69172(6) 0.6994(4) 0.32604(16) 0.0170(3) Uani 1 1 d . . . . .
H13A H 0.6833(9) 0.570(6) 0.267(3) 0.025 Uiso 1 1 d . U . . .
H13B H 0.7261(8) 0.693(5) 0.364(2) 0.025 Uiso 1 1 d . U . . .
H13C H 0.6860(10) 0.872(6) 0.283(2) 0.025 Uiso 1 1 d . U . . .
C14 C 0.60384(7) 0.7247(6) 0.3704(2) 0.0322(5) Uani 1 1 d . . . . .
H14A H 0.599490 0.926970 0.348302 0.039 Uiso 1 1 calc R U . . .
H14B H 0.593716 0.618965 0.282494 0.039 Uiso 1 1 calc R U . . .
C15 C 0.56787(8) 0.6433(9) 0.4661(3) 0.0615(10) Uani 1 1 d . . . . .
H15A H 0.571956 0.443166 0.488301 0.092 Uiso 1 1 calc R U . . .
H15B H 0.531826 0.681117 0.419538 0.092 Uiso 1 1 calc R U . . .
H15C H 0.576714 0.753284 0.551732 0.092 Uiso 1 1 calc R U . . .

loop_
_atom_site_aniso_label
_atom_site_aniso_U_11
_atom_site_aniso_U_22
_atom_site_aniso_U_33
_atom_site_aniso_U_23
_atom_site_aniso_U_13
_atom_site_aniso_U_12
O01 0.0393(7) 0.0223(7) 0.0116(6) -0.0008(5) 0.0093(5) -0.0019(6)
O02 0.0265(6) 0.0219(8) 0.0176(7) 0.0026(6) 0.0054(5) 0.0042(5)
C03 0.0211(7) 0.0148(10) 0.0117(8) 0.0002(7) 0.0032(6) -0.0037(6)
C04 0.0338(9) 0.0223(12) 0.0141(9) 0.0046(8) 0.0105(7) 0.0088(8)
N05 0.0239(7) 0.0190(8) 0.0114(7) 0.0010(7) 0.0053(5) -0.0030(7)
C6A 0.031(2) 0.030(2) 0.021(2) 0.0049(18) 0.0036(15) 0.0077(19)
C7A 0.0223(18) 0.052(3) 0.033(2) -0.0084(18) 0.0056(14) -0.0043(19)
C8A 0.027(2) 0.112(5) 0.048(3) -0.014(3) 0.002(2) -0.008(3)
C6B 0.0189(17) 0.031(2) 0.017(2) 0.0004(18) 0.0016(13) -0.001(2)
C7B 0.0256(19) 0.071(3) 0.032(2) -0.005(2) 0.0084(15) -0.001(2)
C8B 0.024(2) 0.137(6) 0.042(3) 0.001(4) 0.001(2) -0.012(3)
O09 0.0247(6) 0.0177(7) 0.0182(7) -0.0015(6) 0.0042(5) -0.0025(5)
O10 0.0458(8) 0.0210(7) 0.0131(7) 0.0002(6) 0.0110(6) -0.0002(6)
C11 0.0211(8) 0.0156(10) 0.0107(8) 0.0013(7) 0.0037(6) 0.0048(6)
C12 0.0241(7) 0.0161(10) 0.0115(8) 0.0009(7) 0.0078(6) -0.0012(7)
N13 0.0214(7) 0.0195(8) 0.0108(7) -0.0024(7) 0.0054(5) 0.0012(7)
C14 0.0205(8) 0.0548(15) 0.0214(10) -0.0070(11) 0.0047(7) -0.0025(10)
C15 0.0303(10) 0.118(3) 0.0404(15) -0.0123(16) 0.0170(9) -0.0241(14)

loop_
_atom_type_symbol
_atom_type_description
_atom_type_scat_dispersion_real
_atom_type_scat_dispersion_imag
_atom_type_scat_source
C C 0.0033 0.0016 'International Tables Vol C Tables 4.2.6.8 and 6.1.1.4'
H H 0.0000 0.0000 'International Tables Vol C Tables 4.2.6.8 and 6.1.1.4'
N N 0.0061 0.0033 'International Tables Vol C Tables 4.2.6.8 and 6.1.1.4'
O O 0.0106 0.0060 'International Tables Vol C Tables 4.2.6.8 and 6.1.1.4'

loop_
_geom_angle_atom_site_label_1
_geom_angle_atom_site_label_2
_geom_angle_atom_site_label_3
_geom_angle
O02 C03 O01 126.13(17)
O02 C03 C04 117.63(15)
O01 C03 C04 116.21(15)
C6A C04 N05 116.7(3)
C6A C04 C03 116.6(2)
N05 C04 C03 109.59(14)
N05 C04 C6B 103.2(2)
C03 C04 C6B 107.5(2)
C6A C04 H04 104.1
N05 C04 H04 104.1
C03 C04 H04 104.1
C04 N05 H05A 108.5(14)
C04 N05 H05B 110.0(16)
H05A N05 H05B 103(2)
C04 N05 H05C 110.0(18)
H05A N05 H05C 115(2)
H05B N05 H05C 111(2)
C04 C6A C7A 112.8(4)
C04 C6A H6A1 109.0
C7A C6A H6A1 109.0
C04 C6A H6A2 109.0
C7A C6A H6A2 109.0
H6A1 C6A H6A2 107.8
C6A C7A C8A 113.2(5)
C6A C7A H7A1 108.9
C8A C7A H7A1 108.9
C6A C7A H7A2 108.9
C8A C7A H7A2 108.9
H7A1 C7A H7A2 107.7
C7A C8A H8A1 109.5
C7A C8A H8A2 109.5
H8A1 C8A H8A2 109.5
C7A C8A H8A3 109.5
H8A1 C8A H8A3 109.5
H8A2 C8A H8A3 109.5
C7B C6B C04 115.8(4)
C7B C6B H6B1 108.3
C04 C6B H6B1 108.3
C7B C6B H6B2 108.3
C04 C6B H6B2 108.3
H6B1 C6B H6B2 107.4
C6B C7B C8B 111.8(4)
C6B C7B H7B1 109.3
C8B C7B H7B1 109.3
C6B C7B H7B2 109.3
C8B C7B H7B2 109.3
H7B1 C7B H7B2 107.9
C7B C8B H8B1 109.5
C7B C8B H8B2 109.5
H8B1 C8B H8B2 109.5
C7B C8B H8B3 109.5
H8B1 C8B H8B3 109.5
H8B2 C8B H8B3 109.5
O09 C11 O10 126.01(17)
O09 C11 C12 117.55(15)
O10 C11 C12 116.41(15)
N13 C12 C14 108.90(14)
N13 C12 C11 109.27(14)
C14 C12 C11 112.76(15)
N13 C12 H12 108.6
C14 C12 H12 108.6
C11 C12 H12 108.6
C12 N13 H13A 108.4(18)
C12 N13 H13B 110.3(13)
H13A N13 H13B 111(2)
C12 N13 H13C 111.6(16)
H13A N13 H13C 110(2)
H13B N13 H13C 106(2)
C15 C14 C12 112.7(2)
C15 C14 H14A 109.1
C12 C14 H14A 109.1
C15 C14 H14B 109.1
C12 C14 H14B 109.1
H14A C14 H14B 107.8
C14 C15 H15A 109.5
C14 C15 H15B 109.5
H15A C15 H15B 109.5
C14 C15 H15C 109.5
H15A C15 H15C 109.5
H15B C15 H15C 109.5

loop_
_geom_bond_atom_site_label_1
_geom_bond_atom_site_label_2
_geom_bond_distance
O01 C03 1.257(2)
O02 C03 1.248(2)
C03 C04 1.535(2)
C04 C6A 1.416(5)
C04 N05 1.487(2)
C04 C6B 1.655(5)
C04 H04 1.0000
N05 H05A 0.89(2)
N05 H05B 0.94(3)
N05 H05C 0.86(3)
C6A C7A 1.515(7)
C6A H6A1 0.9900
C6A H6A2 0.9900
C7A C8A 1.532(6)
C7A H7A1 0.9900
C7A H7A2 0.9900
C8A H8A1 0.9800
C8A H8A2 0.9800
C8A H8A3 0.9800
C6B C7B 1.491(6)
C6B H6B1 0.9900
C6B H6B2 0.9900
C7B C8B 1.536(6)
C7B H7B1 0.9900
C7B H7B2 0.9900
C8B H8B1 0.9800
C8B H8B2 0.9800
C8B H8B3 0.9800
O09 C11 1.249(2)
O10 C11 1.262(2)
C11 C12 1.531(2)
C12 N13 1.486(2)
C12 C14 1.530(2)
C12 H12 1.0000
N13 H13A 0.85(3)
N13 H13B 0.91(2)
N13 H13C 0.92(3)
C14 C15 1.526(3)
C14 H14A 0.9900
C14 H14B 0.9900
C15 H15A 0.9800
C15 H15B 0.9800
C15 H15C 0.9800

loop_
_geom_torsion_atom_site_label_1
_geom_torsion_atom_site_label_2
_geom_torsion_atom_site_label_3
_geom_torsion_atom_site_label_4
_geom_torsion
O02 C03 C04 C6A 115.6(3)
O01 C03 C04 C6A -62.6(3)
O02 C03 C04 N05 -19.7(2)
O01 C03 C04 N05 162.09(15)
O02 C03 C04 C6B 91.8(3)
O01 C03 C04 C6B -86.4(3)
N05 C04 C6A C7A 79.5(4)
C03 C04 C6A C7A -52.6(5)
C04 C6A C7A C8A -172.2(4)
N05 C04 C6B C7B -177.6(4)
C03 C04 C6B C7B 66.6(5)
C04 C6B C7B C8B 177.1(5)
O09 C11 C12 N13 23.0(2)
O10 C11 C12 N13 -158.63(15)
O09 C11 C12 C14 -98.20(18)
O10 C11 C12 C14 80.1(2)
N13 C12 C14 C15 169.3(2)
C11 C12 C14 C15 -69.3(3)
